data_4111882
loop_
_publ_author_name
'Pinjing Zhao'
'John F. Hartwig'

_publ_section_title
;
 \b-Aryl Eliminations from Rh(I) Iminyl Complexes
;
_journal_name_full 'Journal of the American Chemical Society'
_journal_page_first 11618
_journal_page_last 11619
_journal_paper_doi 10.1021/ja054132+
_journal_volume 127
_journal_year 2005
_chemical_formula_sum 'C31 H55 N P3 Rh'
_chemical_formula_weight 637.58
_chemical_name_systematic
; 
 ? 
;
_space_group_IT_number 2
_symmetry_cell_setting triclinic
_symmetry_space_group_name_Hall '-P 1'
_symmetry_space_group_name_H-M 'P -1'
_atom_sites_solution_hydrogens geom
_atom_sites_solution_primary direct
_atom_sites_solution_secondary difmap
_audit_creation_method SHELXL-97
_cell_angle_alpha 96.04(3)
_cell_angle_beta 93.62(3)
_cell_angle_gamma 105.20(3)
_cell_formula_units_Z 2
_cell_length_a 9.5286(19)
_cell_length_b 10.633(2)
_cell_length_c 17.145(3)
_cell_measurement_temperature 173(2)
_cell_volume 1659.5(6)
_computing_cell_refinement Denzo
_computing_data_collection 'Nonius Collect'
_computing_data_reduction Denzo
_computing_molecular_graphics XP
_computing_publication_material XCIF
_computing_structure_refinement 'SHELXL-97 (Sheldrick, 1997)'
_computing_structure_solution 'SHELXS-97 (Sheldrick, 1990)'
_diffrn_ambient_temperature 173(2)
_diffrn_measured_fraction_theta_full 0.992
_diffrn_measured_fraction_theta_max 0.992
_diffrn_measurement_device_type 'Nonius KappaCCD'
_diffrn_measurement_method '\w scans'
_diffrn_radiation_monochromator graphite
_diffrn_radiation_source 'fine-focus sealed tube'
_diffrn_radiation_type MoK\a
_diffrn_radiation_wavelength 0.71073
_diffrn_reflns_av_R_equivalents 0.0316
_diffrn_reflns_av_sigmaI/netI 0.0520
_diffrn_reflns_limit_h_max 12
_diffrn_reflns_limit_h_min -12
_diffrn_reflns_limit_k_max 14
_diffrn_reflns_limit_k_min -14
_diffrn_reflns_limit_l_max 21
_diffrn_reflns_limit_l_min -22
_diffrn_reflns_number 13890
_diffrn_reflns_theta_full 28.29
_diffrn_reflns_theta_max 28.29
_diffrn_reflns_theta_min 2.43
_exptl_absorpt_coefficient_mu 0.679
_exptl_absorpt_correction_T_max 0.9051
_exptl_absorpt_correction_T_min 0.9051
_exptl_absorpt_correction_type none
_exptl_crystal_colour orange
_exptl_crystal_density_diffrn 1.276
_exptl_crystal_description block
_exptl_crystal_F_000 676
_exptl_crystal_size_max 0.15
_exptl_crystal_size_mid 0.15
_exptl_crystal_size_min 0.15
_refine_diff_density_max 0.436
_refine_diff_density_min -0.893
_refine_diff_density_rms 0.077
_refine_ls_extinction_method none
_refine_ls_goodness_of_fit_ref 1.030
_refine_ls_hydrogen_treatment constr
_refine_ls_matrix_type full
_refine_ls_number_parameters 325
_refine_ls_number_reflns 8199
_refine_ls_number_restraints 0
_refine_ls_restrained_S_all 1.030
_refine_ls_R_factor_all 0.0471
_refine_ls_R_factor_gt 0.0339
_refine_ls_shift/su_max 0.010
_refine_ls_shift/su_mean 0.002
_refine_ls_structure_factor_coef Fsqd
_refine_ls_weighting_details 'calc w=1/[\s^2^(Fo^2^)+(0.0460P)^2^+0.0000P] where P=(Fo^2^+2Fc^2^)/3'
_refine_ls_weighting_scheme calc
_refine_ls_wR_factor_gt 0.0812
_refine_ls_wR_factor_ref 0.0859
_reflns_number_gt 6779
_reflns_number_total 8199
_reflns_threshold_expression >2sigma(I)
_cod_data_source_file ja0541322Bsi20050622_030246.cif
_cod_data_source_block pz04
_cod_original_cell_volume 1659.6(6)
_cod_database_code 4111882

loop_
_symmetry_equiv_pos_as_xyz
'x, y, z'
'-x, -y, -z'

loop_
_atom_site_label
_atom_site_type_symbol
_atom_site_fract_x
_atom_site_fract_y
_atom_site_fract_z
_atom_site_U_iso_or_equiv
_atom_site_adp_type
_atom_site_occupancy
_atom_site_symmetry_multiplicity
_atom_site_calc_flag
_atom_site_refinement_flags
Rh1 Rh 0.490404(16) 0.312822(15) 0.229331(9) 0.01781(6) Uani 1 1 d .
P1 P 0.42255(6) 0.26995(6) 0.35255(3) 0.02358(13) Uani 1 1 d .
P2 P 0.34413(6) 0.13440(5) 0.15220(3) 0.01991(12) Uani 1 1 d .
P3 P 0.66690(6) 0.37115(5) 0.14263(3) 0.02068(12) Uani 1 1 d .
N1 N 0.61743(18) 0.48496(17) 0.28929(10) 0.0209(4) Uani 1 1 d .
C1 C 0.5825(3) 0.3309(3) 0.42528(15) 0.0475(8) Uani 1 1 d .
H1A H 0.6200 0.4271 0.4257 0.057 Uiso 1 1 calc R
H1B H 0.5515 0.3148 0.4782 0.057 Uiso 1 1 calc R
C2 C 0.7044(3) 0.2688(4) 0.4100(2) 0.0774(12) Uani 1 1 d .
H2A H 0.7856 0.3057 0.4510 0.116 Uiso 1 1 calc R
H2B H 0.7380 0.2864 0.3584 0.116 Uiso 1 1 calc R
H2C H 0.6691 0.1737 0.4107 0.116 Uiso 1 1 calc R
C3 C 0.2972(3) 0.3551(2) 0.39846(15) 0.0421(7) Uani 1 1 d .
H3A H 0.2933 0.3383 0.4541 0.051 Uiso 1 1 calc R
H3B H 0.3374 0.4508 0.3983 0.051 Uiso 1 1 calc R
C4 C 0.1420(3) 0.3137(3) 0.3580(2) 0.0597(9) Uani 1 1 d .
H4A H 0.0823 0.3627 0.3859 0.090 Uiso 1 1 calc R
H4B H 0.1001 0.2194 0.3589 0.090 Uiso 1 1 calc R
H4C H 0.1441 0.3325 0.3033 0.090 Uiso 1 1 calc R
C5 C 0.3505(2) 0.1007(2) 0.37610(12) 0.0272(5) Uani 1 1 d .
H5A H 0.2481 0.0673 0.3525 0.033 Uiso 1 1 calc R
H5B H 0.4070 0.0452 0.3500 0.033 Uiso 1 1 calc R
C6 C 0.3532(3) 0.0814(2) 0.46280(13) 0.0297(5) Uani 1 1 d .
H6A H 0.3132 -0.0119 0.4677 0.045 Uiso 1 1 calc R
H6B H 0.2939 0.1323 0.4894 0.045 Uiso 1 1 calc R
H6C H 0.4540 0.1115 0.4871 0.045 Uiso 1 1 calc R
C7 C 0.4145(2) -0.0030(2) 0.11117(13) 0.0265(5) Uani 1 1 d .
H7A H 0.3400 -0.0609 0.0709 0.032 Uiso 1 1 calc R
H7B H 0.5029 0.0333 0.0846 0.032 Uiso 1 1 calc R
C8 C 0.4528(3) -0.0851(2) 0.17294(15) 0.0376(6) Uani 1 1 d .
H8A H 0.4895 -0.1554 0.1474 0.056 Uiso 1 1 calc R
H8B H 0.3652 -0.1237 0.1985 0.056 Uiso 1 1 calc R
H8C H 0.5280 -0.0290 0.2125 0.056 Uiso 1 1 calc R
C9 C 0.1745(2) 0.0414(2) 0.18924(13) 0.0288(5) Uani 1 1 d .
H9A H 0.2032 -0.0044 0.2324 0.035 Uiso 1 1 calc R
H9B H 0.1262 0.1061 0.2129 0.035 Uiso 1 1 calc R
C10 C 0.0601(3) -0.0603(3) 0.13234(15) 0.0408(6) Uani 1 1 d .
H10A H -0.0235 -0.0996 0.1606 0.061 Uiso 1 1 calc R
H10B H 0.1030 -0.1290 0.1104 0.061 Uiso 1 1 calc R
H10C H 0.0273 -0.0174 0.0895 0.061 Uiso 1 1 calc R
C11 C 0.2683(2) 0.1730(2) 0.05838(12) 0.0256(5) Uani 1 1 d .
H11A H 0.3502 0.2117 0.0278 0.031 Uiso 1 1 calc R
H11B H 0.2094 0.0902 0.0272 0.031 Uiso 1 1 calc R
C12 C 0.1734(3) 0.2674(3) 0.06864(15) 0.0386(6) Uani 1 1 d .
H12A H 0.1377 0.2835 0.0168 0.058 Uiso 1 1 calc R
H12B H 0.2313 0.3506 0.0984 0.058 Uiso 1 1 calc R
H12C H 0.0903 0.2290 0.0974 0.058 Uiso 1 1 calc R
C13 C 0.6510(2) 0.3117(2) 0.03616(12) 0.0271(5) Uani 1 1 d .
H13A H 0.6139 0.2148 0.0296 0.033 Uiso 1 1 calc R
H13B H 0.5759 0.3457 0.0095 0.033 Uiso 1 1 calc R
C14 C 0.7883(3) 0.3473(3) -0.00707(15) 0.0399(6) Uani 1 1 d .
H14A H 0.7654 0.3087 -0.0624 0.060 Uiso 1 1 calc R
H14B H 0.8638 0.3129 0.0175 0.060 Uiso 1 1 calc R
H14C H 0.8239 0.4430 -0.0041 0.060 Uiso 1 1 calc R
C15 C 0.7544(2) 0.5477(2) 0.14230(13) 0.0273(5) Uani 1 1 d .
H15A H 0.7889 0.5884 0.1971 0.033 Uiso 1 1 calc R
H15B H 0.8411 0.5576 0.1121 0.033 Uiso 1 1 calc R
C16 C 0.6542(3) 0.6212(2) 0.10687(16) 0.0391(6) Uani 1 1 d .
H16A H 0.7070 0.7140 0.1088 0.059 Uiso 1 1 calc R
H16B H 0.5689 0.6135 0.1370 0.059 Uiso 1 1 calc R
H16C H 0.6219 0.5833 0.0520 0.059 Uiso 1 1 calc R
C17 C 0.8260(2) 0.3224(2) 0.18166(14) 0.0297(5) Uani 1 1 d .
H17A H 0.9085 0.3557 0.1502 0.036 Uiso 1 1 calc R
H17B H 0.8547 0.3657 0.2365 0.036 Uiso 1 1 calc R
C18 C 0.8034(3) 0.1766(3) 0.18143(18) 0.0443(7) Uani 1 1 d .
H18A H 0.8938 0.1599 0.2028 0.066 Uiso 1 1 calc R
H18B H 0.7773 0.1325 0.1273 0.066 Uiso 1 1 calc R
H18C H 0.7245 0.1426 0.2140 0.066 Uiso 1 1 calc R
C19 C 0.5900(2) 0.5949(2) 0.30602(11) 0.0211(4) Uani 1 1 d .
C20 C 0.4430(2) 0.6226(2) 0.29334(12) 0.0225(4) Uani 1 1 d .
C21 C 0.4015(2) 0.7148(2) 0.34496(13) 0.0277(5) Uani 1 1 d .
H21A H 0.4698 0.7665 0.3864 0.033 Uiso 1 1 calc R
C22 C 0.2624(3) 0.7316(2) 0.33645(14) 0.0343(6) Uani 1 1 d .
H22A H 0.2351 0.7922 0.3732 0.041 Uiso 1 1 calc R
C23 C 0.1626(2) 0.6610(2) 0.27493(15) 0.0345(6) Uani 1 1 d .
H23A H 0.0677 0.6738 0.2687 0.041 Uiso 1 1 calc R
C24 C 0.2029(2) 0.5712(2) 0.22252(14) 0.0317(5) Uani 1 1 d .
H24A H 0.1358 0.5231 0.1796 0.038 Uiso 1 1 calc R
C25 C 0.3410(2) 0.5512(2) 0.23235(13) 0.0246(5) Uani 1 1 d .
H25A H 0.3661 0.4876 0.1968 0.030 Uiso 1 1 calc R
C26 C 0.7153(2) 0.7108(2) 0.34113(12) 0.0226(4) Uani 1 1 d .
C27 C 0.7311(3) 0.8356(2) 0.31972(14) 0.0314(5) Uani 1 1 d .
H27A H 0.6582 0.8504 0.2842 0.038 Uiso 1 1 calc R
C28 C 0.8509(3) 0.9392(2) 0.34896(15) 0.0363(6) Uani 1 1 d .
H28A H 0.8604 1.0235 0.3327 0.044 Uiso 1 1 calc R
C29 C 0.9565(2) 0.9198(2) 0.40176(14) 0.0332(6) Uani 1 1 d .
H29A H 1.0378 0.9909 0.4228 0.040 Uiso 1 1 calc R
C30 C 0.9430(2) 0.7957(2) 0.42377(14) 0.0317(5) Uani 1 1 d .
H30A H 1.0152 0.7819 0.4602 0.038 Uiso 1 1 calc R
C31 C 0.8250(2) 0.6917(2) 0.39302(12) 0.0252(5) Uani 1 1 d .
H31A H 0.8183 0.6066 0.4073 0.030 Uiso 1 1 calc R

loop_
_atom_site_aniso_label
_atom_site_aniso_U_11
_atom_site_aniso_U_22
_atom_site_aniso_U_33
_atom_site_aniso_U_23
_atom_site_aniso_U_13
_atom_site_aniso_U_12
Rh1 0.01812(9) 0.01711(9) 0.01731(9) 0.00023(6) 0.00152(6) 0.00401(6)
P1 0.0282(3) 0.0216(3) 0.0189(3) 0.0015(2) 0.0043(2) 0.0029(2)
P2 0.0201(3) 0.0189(3) 0.0196(3) -0.0008(2) 0.0006(2) 0.0048(2)
P3 0.0198(3) 0.0215(3) 0.0209(3) 0.0024(2) 0.0037(2) 0.0057(2)
N1 0.0230(9) 0.0199(9) 0.0172(8) 0.0002(7) 0.0008(7) 0.0022(7)
C1 0.0482(16) 0.0505(17) 0.0273(13) 0.0164(12) -0.0086(11) -0.0171(14)
C2 0.0367(17) 0.131(4) 0.062(2) 0.050(2) -0.0087(15) 0.008(2)
C3 0.0702(19) 0.0281(14) 0.0363(14) 0.0088(11) 0.0284(13) 0.0207(13)
C4 0.0519(18) 0.0533(19) 0.090(3) 0.0248(18) 0.0400(17) 0.0293(16)
C5 0.0347(12) 0.0217(11) 0.0232(11) 0.0025(9) 0.0036(9) 0.0042(10)
C6 0.0373(13) 0.0261(12) 0.0244(11) 0.0058(9) 0.0028(9) 0.0052(10)
C7 0.0306(12) 0.0218(11) 0.0266(11) -0.0030(9) 0.0025(9) 0.0085(10)
C8 0.0440(15) 0.0274(13) 0.0449(15) 0.0051(11) 0.0016(12) 0.0163(12)
C9 0.0271(11) 0.0276(12) 0.0277(12) -0.0012(9) 0.0023(9) 0.0024(10)
C10 0.0300(13) 0.0398(15) 0.0422(15) -0.0043(12) 0.0002(11) -0.0046(11)
C11 0.0247(11) 0.0294(12) 0.0210(11) 0.0010(9) -0.0023(8) 0.0061(9)
C12 0.0422(14) 0.0410(15) 0.0369(14) 0.0023(11) -0.0054(11) 0.0222(12)
C13 0.0288(12) 0.0303(12) 0.0219(11) 0.0015(9) 0.0043(9) 0.0079(10)
C14 0.0413(14) 0.0442(16) 0.0314(13) -0.0001(11) 0.0163(11) 0.0057(12)
C15 0.0278(11) 0.0246(12) 0.0271(12) 0.0023(9) 0.0079(9) 0.0021(9)
C16 0.0462(15) 0.0306(14) 0.0464(16) 0.0144(12) 0.0149(12) 0.0143(12)
C17 0.0210(11) 0.0364(13) 0.0322(12) 0.0080(10) 0.0032(9) 0.0072(10)
C18 0.0305(13) 0.0436(16) 0.0661(19) 0.0205(14) 0.0066(12) 0.0170(12)
C19 0.0231(10) 0.0207(11) 0.0170(10) 0.0025(8) 0.0017(8) 0.0018(9)
C20 0.0238(11) 0.0197(11) 0.0227(10) 0.0039(8) 0.0039(8) 0.0027(9)
C21 0.0305(12) 0.0240(12) 0.0264(12) 0.0000(9) 0.0034(9) 0.0045(10)
C22 0.0362(13) 0.0293(13) 0.0387(14) -0.0020(11) 0.0112(11) 0.0120(11)
C23 0.0229(11) 0.0334(14) 0.0483(15) 0.0061(11) 0.0074(10) 0.0081(10)
C24 0.0214(11) 0.0312(13) 0.0383(13) 0.0016(10) -0.0023(9) 0.0021(10)
C25 0.0241(11) 0.0219(11) 0.0269(11) 0.0013(9) 0.0023(9) 0.0054(9)
C26 0.0237(11) 0.0225(11) 0.0197(10) -0.0001(8) 0.0034(8) 0.0039(9)
C27 0.0325(12) 0.0265(12) 0.0307(12) 0.0035(10) -0.0032(10) 0.0016(10)
C28 0.0388(14) 0.0232(12) 0.0408(14) 0.0051(10) 0.0024(11) -0.0023(11)
C29 0.0246(12) 0.0336(14) 0.0326(13) -0.0016(10) 0.0037(10) -0.0057(10)
C30 0.0206(11) 0.0408(14) 0.0296(12) -0.0026(10) -0.0010(9) 0.0047(10)
C31 0.0252(11) 0.0258(12) 0.0243(11) 0.0014(9) 0.0042(9) 0.0069(9)

loop_
_atom_type_symbol
_atom_type_description
_atom_type_scat_dispersion_real
_atom_type_scat_dispersion_imag
_atom_type_scat_source
C C 0.0033 0.0016 'International Tables Vol C Tables 4.2.6.8 and 6.1.1.4'
H H 0.0000 0.0000 'International Tables Vol C Tables 4.2.6.8 and 6.1.1.4'
N N 0.0061 0.0033 'International Tables Vol C Tables 4.2.6.8 and 6.1.1.4'
P P 0.1023 0.0942 'International Tables Vol C Tables 4.2.6.8 and 6.1.1.4'
Rh Rh -1.1178 0.9187 'International Tables Vol C Tables 4.2.6.8 and 6.1.1.4'

loop_
_geom_angle_atom_site_label_1
_geom_angle_atom_site_label_2
_geom_angle_atom_site_label_3
_geom_angle
N1 Rh1 P2 173.75(5)
N1 Rh1 P1 83.49(6)
P2 Rh1 P1 101.32(3)
N1 Rh1 P3 79.49(6)
P2 Rh1 P3 97.56(3)
P1 Rh1 P3 151.48(3)
C1 P1 C3 99.61(14)
C1 P1 C5 101.06(12)
C3 P1 C5 102.13(11)
C1 P1 Rh1 109.45(9)
C3 P1 Rh1 119.01(9)
C5 P1 Rh1 122.03(8)
C9 P2 C11 100.16(11)
C9 P2 C7 100.17(11)
C11 P2 C7 98.09(10)
C9 P2 Rh1 119.03(8)
C11 P2 Rh1 113.59(8)
C7 P2 Rh1 121.82(7)
C17 P3 C15 98.70(11)
C17 P3 C13 103.05(11)
C15 P3 C13 100.69(11)
C17 P3 Rh1 105.82(8)
C15 P3 Rh1 117.64(8)
C13 P3 Rh1 126.74(8)
C19 N1 Rh1 130.58(15)
C2 C1 P1 114.0(2)
C4 C3 P1 114.35(19)
C6 C5 P1 117.09(16)
C8 C7 P2 113.72(16)
C10 C9 P2 119.39(17)
C12 C11 P2 114.07(16)
C14 C13 P3 117.75(16)
C16 C15 P3 113.65(16)
C18 C17 P3 115.22(17)
N1 C19 C20 126.25(19)
N1 C19 C26 117.82(18)
C20 C19 C26 115.92(18)
C25 C20 C21 117.7(2)
C25 C20 C19 120.62(19)
C21 C20 C19 121.53(19)
C22 C21 C20 120.9(2)
C23 C22 C21 120.6(2)
C22 C23 C24 119.1(2)
C23 C24 C25 120.4(2)
C24 C25 C20 121.1(2)
C27 C26 C31 118.0(2)
C27 C26 C19 122.14(19)
C31 C26 C19 119.73(19)
C28 C27 C26 121.5(2)
C29 C28 C27 120.0(2)
C28 C29 C30 119.5(2)
C31 C30 C29 120.4(2)
C30 C31 C26 120.7(2)

loop_
_geom_bond_atom_site_label_1
_geom_bond_atom_site_label_2
_geom_bond_distance
Rh1 N1 2.0390(19)
Rh1 P2 2.2680(11)
Rh1 P1 2.3042(8)
Rh1 P3 2.3207(9)
P1 C1 1.836(3)
P1 C3 1.844(3)
P1 C5 1.848(2)
P2 C9 1.848(2)
P2 C11 1.851(2)
P2 C7 1.853(2)
P3 C17 1.837(2)
P3 C15 1.844(2)
P3 C13 1.851(2)
N1 C19 1.271(3)
C1 C2 1.503(5)
C3 C4 1.525(4)
C5 C6 1.521(3)
C7 C8 1.527(3)
C9 C10 1.528(3)
C11 C12 1.521(3)
C13 C14 1.525(3)
C15 C16 1.520(3)
C17 C18 1.508(3)
C19 C20 1.513(3)
C19 C26 1.513(3)
C20 C25 1.390(3)
C20 C21 1.402(3)
C21 C22 1.384(3)
C22 C23 1.383(3)
C23 C24 1.386(3)
C24 C25 1.389(3)
C26 C27 1.387(3)
C26 C31 1.398(3)
C27 C28 1.385(3)
C28 C29 1.381(3)
C29 C30 1.386(3)
C30 C31 1.384(3)
